data_4330483
loop_
_publ_author_name
'Ai-Xia Zheng'
'Jing Si'
'Xiao-Yan Tang'
'Li-Li Miao'
'Miao Yu'
'Kai-Peng Hou'
'Fan Wang'
'Hong-Xi Li'
'Jian-Ping Lang'

_publ_contact_author_address
;         
College of Chemistry, Chemical Engineering and Materials Science 
Suzhou University, Suzhou 215123, Jiangsu, 
P. R. China
;
_publ_contact_author_email jplang@suda.edu.cn
_publ_contact_author_fax 86-512-65880089
_publ_contact_author_name 'Jian-Ping Lang'
_publ_contact_author_phone 86-512-65882865
_publ_section_title
;
 Reactions of the Cationic Zinc Thiolate Model Complex [Zn(Tab)4](PF6)2
 with N-Donor Ligands and Cobalt Dichloride
;
_journal_name_full 'Inorganic Chemistry'
_journal_page_first 10262
_journal_page_last 10273
_journal_paper_doi 10.1021/ic301191n
_journal_volume 51
_journal_year 2012
_chemical_formula_moiety '2(C42 H50 Co N6 S2), 6(F6 P), 2(C2 H3 N), H2 O '
_chemical_formula_sum 'C88 H108 Co2 F36 N14 O P6 S4'
_chemical_formula_weight 2493.80
_chemical_name_systematic
; 
 ? 
;
_space_group_IT_number 2
_symmetry_cell_setting triclinic
_symmetry_space_group_name_Hall '-P 1'
_symmetry_space_group_name_H-M 'P -1'
_atom_sites_solution_hydrogens geom
_atom_sites_solution_primary direct
_atom_sites_solution_secondary difmap
_cell_angle_alpha 111.61(3)
_cell_angle_beta 100.66(3)
_cell_angle_gamma 94.32(3)
_cell_formula_units_Z 1
_cell_length_a 10.841(2)
_cell_length_b 15.231(3)
_cell_length_c 18.674(4)
_cell_measurement_reflns_used 17114
_cell_measurement_temperature 173(2)
_cell_measurement_theta_max 27.4971
_cell_measurement_theta_min 3.0078
_cell_volume 2782.3(12)
_computing_cell_refinement 'CrystalClear, Ver. 1.30 (Rigaku/MSC, 2001)'
_computing_data_collection 'CrystalClear, Ver. 1.30 (Rigaku/MSC, 2001)'
_computing_data_reduction 'CrystalStructure, Ver. 3.60 (Rigaku/MSC, 2004)'
_computing_molecular_graphics 'ORTEPII (Johnson, 1976)'
_computing_publication_material SHELXL97
_computing_structure_refinement 'SHELXL-97 (Sheldrick, 1997)'
_computing_structure_solution 'SHELXS-97 (Sheldrick, 1990)'
_diffrn_ambient_temperature 173(2)
_diffrn_measured_fraction_theta_full 0.993
_diffrn_measured_fraction_theta_max 0.993
_diffrn_measurement_device_type 'Rigaku MercuryCCD area detector'
_diffrn_measurement_method \w
_diffrn_radiation_monochromator graphite
_diffrn_radiation_source 'fine-focus sealed tube'
_diffrn_radiation_type MoK\a
_diffrn_radiation_wavelength 0.71073
_diffrn_reflns_av_R_equivalents 0.0555
_diffrn_reflns_av_sigmaI/netI 0.0912
_diffrn_reflns_limit_h_max 11
_diffrn_reflns_limit_h_min -12
_diffrn_reflns_limit_k_max 18
_diffrn_reflns_limit_k_min -17
_diffrn_reflns_limit_l_max 22
_diffrn_reflns_limit_l_min -19
_diffrn_reflns_number 21893
_diffrn_reflns_theta_full 25.00
_diffrn_reflns_theta_max 25.00
_diffrn_reflns_theta_min 3.20
_diffrn_standards_decay_% 0
_diffrn_standards_interval_count 0
_diffrn_standards_interval_time 0
_diffrn_standards_number 0
_exptl_absorpt_coefficient_mu 0.570
_exptl_absorpt_correction_T_max 0.8477
_exptl_absorpt_correction_T_min 0.8042
_exptl_absorpt_correction_type multi-scan
_exptl_absorpt_process_details 'Jacobson, R. (1998) Private communication to Rigaku Company, Tokyo, Japan.'
_exptl_crystal_colour black
_exptl_crystal_density_diffrn 1.488
_exptl_crystal_description Block
_exptl_crystal_F_000 1274
_exptl_crystal_size_max 0.40
_exptl_crystal_size_mid 0.40
_exptl_crystal_size_min 0.30
_refine_diff_density_max 1.527
_refine_diff_density_min -0.741
_refine_diff_density_rms 0.107
_refine_ls_extinction_method none
_refine_ls_goodness_of_fit_ref 1.000
_refine_ls_hydrogen_treatment constr
_refine_ls_matrix_type full
_refine_ls_number_parameters 790
_refine_ls_number_reflns 9723
_refine_ls_number_restraints 66
_refine_ls_restrained_S_all 1.007
_refine_ls_R_factor_all 0.1098
_refine_ls_R_factor_gt 0.0806
_refine_ls_shift/su_max 0.007
_refine_ls_shift/su_mean 0.001
_refine_ls_structure_factor_coef Fsqd
_refine_ls_weighting_details 'calc w=1/[\s^2^(Fo^2^)+(0.1554P)^2^+0.0000P] where P=(Fo^2^+2Fc^2^)/3'
_refine_ls_weighting_scheme calc
_refine_ls_wR_factor_gt 0.2257
_refine_ls_wR_factor_ref 0.2525
_reflns_number_gt 6127
_reflns_number_total 9723
_reflns_threshold_expression >2sigma(I)
_cod_data_source_file ic301191n_si_002_8.cif
_cod_data_source_block 8
_cod_original_cell_volume 2782.3(10)
_cod_database_code 4330483

loop_
_symmetry_equiv_pos_as_xyz
'x, y, z'
'-x, -y, -z'

loop_
_atom_site_label
_atom_site_type_symbol
_atom_site_fract_x
_atom_site_fract_y
_atom_site_fract_z
_atom_site_U_iso_or_equiv
_atom_site_adp_type
_atom_site_occupancy
_atom_site_symmetry_multiplicity
_atom_site_calc_flag
_atom_site_refinement_flags
_atom_site_disorder_assembly
_atom_site_disorder_group
Co1 Co 0.75971(7) 0.41218(4) 0.71981(3) 0.0313(2) Uani 1 1 d . . .
S1 S 0.73887(15) 0.25041(9) 0.69006(7) 0.0414(4) Uani 1 1 d . . .
S2 S 0.91094(14) 0.41416(9) 0.82329(7) 0.0395(4) Uani 1 1 d . . .
N1 N 0.5585(5) 0.0500(3) 0.3336(2) 0.0451(12) Uani 1 1 d . . .
N2 N 1.0047(5) 0.7990(3) 1.0993(3) 0.0484(13) Uani 1 1 d . . .
N3 N 0.6298(4) 0.3998(3) 0.6259(2) 0.0307(9) Uani 1 1 d . . .
N4 N 0.8700(4) 0.3952(3) 0.6463(2) 0.0330(10) Uani 1 1 d . . .
N5 N 0.6397(4) 0.4377(3) 0.7870(2) 0.0345(10) Uani 1 1 d . . .
N6 N 0.7852(4) 0.5534(3) 0.7557(2) 0.0316(9) Uani 1 1 d . . .
N7 N 0.1471(11) 0.9228(7) 0.9663(6) 0.132(3) Uani 1 1 d . . .
P1 P 1.5331(2) 0.81339(13) 1.06984(10) 0.0647(5) Uani 1 1 d . . .
P2 P 0.9057(2) -0.07780(13) 0.64191(14) 0.0760(6) Uani 1 1 d . . .
F1 F 1.4880(10) 0.7931(5) 1.1358(4) 0.191(4) Uani 1 1 d . . .
F2 F 1.4752(5) 0.9115(3) 1.0975(3) 0.0880(14) Uani 1 1 d . . .
F3 F 1.5932(5) 0.7173(3) 1.0440(2) 0.0887(15) Uani 1 1 d . . .
F4 F 1.4070(7) 0.7626(4) 1.0090(4) 0.174(3) Uani 1 1 d . . .
F5 F 1.6621(6) 0.8692(5) 1.1259(4) 0.200(5) Uani 1 1 d . . .
F6 F 1.5790(8) 0.8362(4) 1.0026(4) 0.141(3) Uani 1 1 d . . .
F7 F 0.848(2) -0.0257(15) 0.7193(9) 0.119(6) Uani 0.597(7) 1 d PU A 1
F8 F 0.7863(11) -0.1611(6) 0.6042(9) 0.094(3) Uani 0.597(7) 1 d PU A 1
F9 F 0.8292(12) -0.0223(8) 0.5944(7) 0.131(4) Uani 0.597(7) 1 d PU A 1
F10 F 0.9757(14) -0.1392(8) 0.6791(8) 0.134(4) Uani 0.597(7) 1 d PU A 1
F11 F 1.0252(10) 0.0035(7) 0.6730(8) 0.110(4) Uani 0.597(7) 1 d PU A 1
F12 F 0.9595(15) -0.1341(10) 0.5632(7) 0.119(5) Uani 0.597(7) 1 d PU A 1
F13 F 0.8659(9) 0.4005(6) 0.3373(6) 0.087(3) Uani 0.597(7) 1 d P A 1
F14 F 0.8071(10) 0.2846(8) 0.2216(6) 0.125(4) Uani 0.597(7) 1 d P A 1
F15 F 0.6024(9) 0.3038(8) 0.2149(7) 0.099(4) Uani 0.597(7) 1 d P A 1
F16 F 0.6681(14) 0.4238(7) 0.3386(8) 0.111(4) Uani 0.597(7) 1 d P A 1
F17 F 0.7190(17) 0.4637(10) 0.2586(10) 0.108(6) Uani 0.597(7) 1 d P A 1
F18 F 0.7094(15) 0.2790(9) 0.3024(7) 0.093(5) Uani 0.597(7) 1 d P A 1
F7' F 0.814(3) -0.022(3) 0.6858(14) 0.134(10) Uani 0.403(7) 1 d PU A 2
F8' F 0.794(2) -0.1286(16) 0.5754(13) 0.134(6) Uani 0.403(7) 1 d PU A 2
F9' F 0.953(3) 0.0114(14) 0.6364(14) 0.143(6) Uani 0.403(7) 1 d PU A 2
F10' F 0.868(2) -0.1638(9) 0.6720(11) 0.115(5) Uani 0.403(7) 1 d PU A 2
F11' F 1.0117(17) -0.0348(11) 0.7331(9) 0.125(5) Uani 0.403(7) 1 d PU A 2
F12' F 1.0023(16) -0.1306(14) 0.6067(11) 0.093(5) Uani 0.403(7) 1 d PU A 2
F13' F 0.8576(12) 0.3697(13) 0.2780(12) 0.107(5) Uani 0.403(7) 1 d P A 2
F14' F 0.671(3) 0.3125(10) 0.1882(7) 0.128(9) Uani 0.403(7) 1 d P A 2
F15' F 0.5716(12) 0.3803(12) 0.2875(9) 0.093(4) Uani 0.403(7) 1 d P A 2
F16' F 0.7592(16) 0.4386(7) 0.3716(6) 0.069(4) Uani 0.403(7) 1 d P A 2
F17' F 0.757(2) 0.4250(14) 0.2377(12) 0.079(6) Uani 0.403(7) 1 d P A 2
F18' F 0.7166(19) 0.2814(16) 0.3225(11) 0.064(5) Uiso 0.403(7) 1 d P A 2
C1 C 0.6826(6) 0.1913(3) 0.5856(3) 0.0386(13) Uani 1 1 d . . .
C2 C 0.7736(6) 0.1641(4) 0.5383(3) 0.0440(13) Uani 1 1 d . . .
H2A H 0.8616 0.1769 0.5628 0.053 Uiso 1 1 calc R . .
C3 C 0.7335(6) 0.1190(4) 0.4566(3) 0.0456(14) Uani 1 1 d . . .
H3A H 0.7938 0.1016 0.4248 0.055 Uiso 1 1 calc R . .
C4 C 0.6056(6) 0.0997(4) 0.4219(3) 0.0396(13) Uani 1 1 d . . .
C5 C 0.5159(6) 0.1219(4) 0.4669(3) 0.0433(13) Uani 1 1 d . . .
H5A H 0.4278 0.1056 0.4423 0.052 Uiso 1 1 calc R . .
C6 C 0.5567(5) 0.1685(4) 0.5490(3) 0.0381(12) Uani 1 1 d . . .
H6A H 0.4953 0.1848 0.5801 0.046 Uiso 1 1 calc R . .
C7 C 0.4806(8) -0.0456(4) 0.3133(4) 0.067(2) Uani 1 1 d . . .
H7A H 0.4498 -0.0774 0.2558 0.100 Uiso 1 1 calc R . .
H7B H 0.4080 -0.0363 0.3383 0.100 Uiso 1 1 calc R . .
H7C H 0.5333 -0.0853 0.3327 0.100 Uiso 1 1 calc R . .
C8 C 0.4804(7) 0.1108(5) 0.3027(4) 0.0611(18) Uani 1 1 d . . .
H8A H 0.5324 0.1724 0.3157 0.092 Uiso 1 1 calc R . .
H8B H 0.4073 0.1213 0.3271 0.092 Uiso 1 1 calc R . .
H8C H 0.4504 0.0784 0.2452 0.092 Uiso 1 1 calc R . .
C9 C 0.6678(7) 0.0336(5) 0.2927(3) 0.0621(18) Uani 1 1 d . . .
H9A H 0.7185 0.0952 0.3042 0.093 Uiso 1 1 calc R . .
H9B H 0.6345 0.0006 0.2355 0.093 Uiso 1 1 calc R . .
H9C H 0.7213 -0.0057 0.3121 0.093 Uiso 1 1 calc R . .
C10 C 0.9332(5) 0.5280(4) 0.9007(3) 0.0360(12) Uani 1 1 d . . .
C11 C 1.0215(5) 0.6031(4) 0.9081(3) 0.0421(13) Uani 1 1 d . . .
H11A H 1.0674 0.5944 0.8679 0.050 Uiso 1 1 calc R . .
C12 C 1.0456(6) 0.6905(4) 0.9718(3) 0.0456(14) Uani 1 1 d . . .
H12A H 1.1075 0.7405 0.9755 0.055 Uiso 1 1 calc R . .
C13 C 0.9777(5) 0.7034(3) 1.0299(3) 0.0382(13) Uani 1 1 d . . .
C14 C 0.8876(6) 0.6302(4) 1.0238(3) 0.0418(13) Uani 1 1 d . . .
H14A H 0.8405 0.6396 1.0635 0.050 Uiso 1 1 calc R . .
C15 C 0.8661(5) 0.5433(4) 0.9599(3) 0.0377(12) Uani 1 1 d . . .
H15A H 0.8045 0.4932 0.9564 0.045 Uiso 1 1 calc R . .
C16 C 0.9434(7) 0.7974(4) 1.1647(3) 0.0583(18) Uani 1 1 d . . .
H16A H 0.8510 0.7811 1.1447 0.087 Uiso 1 1 calc R . .
H16B H 0.9643 0.8606 1.2082 0.087 Uiso 1 1 calc R . .
H16C H 0.9748 0.7496 1.1839 0.087 Uiso 1 1 calc R . .
C17 C 0.9528(8) 0.8741(4) 1.0728(4) 0.0633(19) Uani 1 1 d . . .
H17A H 0.8608 0.8556 1.0515 0.095 Uiso 1 1 calc R . .
H17B H 0.9936 0.8796 1.0316 0.095 Uiso 1 1 calc R . .
H17C H 0.9704 0.9357 1.1179 0.095 Uiso 1 1 calc R . .
C18 C 1.1471(7) 0.8257(5) 1.1341(4) 0.0650(18) Uani 1 1 d . . .
H18A H 1.1908 0.8274 1.0930 0.097 Uiso 1 1 calc R . .
H18B H 1.1773 0.7782 1.1541 0.097 Uiso 1 1 calc R . .
H18C H 1.1652 0.8889 1.1776 0.097 Uiso 1 1 calc R . .
C19 C 0.5046(5) 0.4023(4) 0.6195(3) 0.0402(13) Uani 1 1 d . . .
H19A H 0.4711 0.4121 0.6650 0.048 Uiso 1 1 calc R . .
C20 C 0.4226(5) 0.3912(4) 0.5494(3) 0.0470(14) Uani 1 1 d . . .
H20A H 0.3349 0.3943 0.5476 0.056 Uiso 1 1 calc R . .
C21 C 0.3810(6) 0.3614(4) 0.4038(3) 0.0467(14) Uani 1 1 d . . .
H21A H 0.2937 0.3642 0.4106 0.070 Uiso 1 1 calc R . .
H21B H 0.3851 0.2990 0.3638 0.070 Uiso 1 1 calc R . .
H21C H 0.4074 0.4120 0.3866 0.070 Uiso 1 1 calc R . .
C22 C 0.4685(5) 0.3756(4) 0.4814(3) 0.0365(12) Uani 1 1 d . . .
C23 C 0.5980(5) 0.3749(4) 0.4886(3) 0.0345(11) Uani 1 1 d . . .
H23A H 0.6340 0.3669 0.4443 0.041 Uiso 1 1 calc R . .
C24 C 0.6759(5) 0.3861(3) 0.5615(3) 0.0311(11) Uani 1 1 d . . .
C25 C 0.8141(5) 0.3850(3) 0.5731(3) 0.0313(11) Uani 1 1 d . . .
C26 C 0.8786(5) 0.3742(4) 0.5136(3) 0.0367(12) Uani 1 1 d . . .
H26A H 0.8339 0.3682 0.4628 0.044 Uiso 1 1 calc R . .
C27 C 1.0074(5) 0.3723(4) 0.5281(3) 0.0397(12) Uani 1 1 d . . .
C28 C 1.0812(6) 0.3670(5) 0.4664(3) 0.0540(16) Uani 1 1 d . . .
H28A H 1.0228 0.3605 0.4173 0.081 Uiso 1 1 calc R . .
H28B H 1.1258 0.3115 0.4564 0.081 Uiso 1 1 calc R . .
H28C H 1.1433 0.4254 0.4852 0.081 Uiso 1 1 calc R . .
C29 C 1.0664(5) 0.3804(4) 0.6036(3) 0.0409(13) Uani 1 1 d . . .
H29A H 1.1547 0.3776 0.6161 0.049 Uiso 1 1 calc R . .
C30 C 0.9962(5) 0.3924(4) 0.6604(3) 0.0384(12) Uani 1 1 d . . .
H30A H 1.0387 0.3991 0.7118 0.046 Uiso 1 1 calc R . .
C31 C 0.5649(6) 0.3740(4) 0.8011(3) 0.0460(14) Uani 1 1 d . . .
H31A H 0.5755 0.3087 0.7803 0.055 Uiso 1 1 calc R . .
C32 C 0.4734(6) 0.3995(4) 0.8446(3) 0.0483(14) Uani 1 1 d . . .
H32A H 0.4232 0.3518 0.8528 0.058 Uiso 1 1 calc R . .
C33 C 0.3536(7) 0.5205(5) 0.9209(4) 0.0637(18) Uani 1 1 d . . .
H33A H 0.3096 0.4636 0.9236 0.096 Uiso 1 1 calc R . .
H33B H 0.2926 0.5491 0.8941 0.096 Uiso 1 1 calc R . .
H33C H 0.3925 0.5670 0.9747 0.096 Uiso 1 1 calc R . .
C34 C 0.4542(6) 0.4929(4) 0.8760(3) 0.0440(13) Uani 1 1 d . . .
C35 C 0.5324(5) 0.5591(4) 0.8635(3) 0.0395(13) Uani 1 1 d . . .
H35A H 0.5243 0.6249 0.8853 0.047 Uiso 1 1 calc R . .
C36 C 0.6226(5) 0.5301(4) 0.8191(3) 0.0360(12) Uani 1 1 d . . .
C37 C 0.7091(5) 0.5970(3) 0.8031(3) 0.0330(11) Uani 1 1 d . . .
C38 C 0.7154(6) 0.6949(4) 0.8338(3) 0.0409(13) Uani 1 1 d . . .
H38A H 0.6596 0.7234 0.8662 0.049 Uiso 1 1 calc R . .
C39 C 0.8040(6) 0.7529(4) 0.8175(3) 0.0417(13) Uani 1 1 d . . .
C40 C 0.8119(7) 0.8596(4) 0.8506(4) 0.0591(17) Uani 1 1 d . . .
H40A H 0.8787 0.8880 0.8332 0.089 Uiso 1 1 calc R . .
H40B H 0.8319 0.8841 0.9085 0.089 Uiso 1 1 calc R . .
H40C H 0.7302 0.8765 0.8316 0.089 Uiso 1 1 calc R . .
C41 C 0.8820(5) 0.7058(4) 0.7690(3) 0.0420(13) Uani 1 1 d . . .
H41A H 0.9434 0.7416 0.7560 0.050 Uiso 1 1 calc R . .
C42 C 0.8702(5) 0.6073(3) 0.7397(3) 0.0363(12) Uani 1 1 d . . .
H42A H 0.9246 0.5767 0.7070 0.044 Uiso 1 1 calc R . .
C43 C 0.3407(12) 0.9121(7) 0.9022(7) 0.121(4) Uani 1 1 d . . .
H43A H 0.3934 0.8694 0.9174 0.182 Uiso 1 1 calc R . .
H43B H 0.3906 0.9759 0.9212 0.182 Uiso 1 1 calc R . .
H43C H 0.3121 0.8869 0.8444 0.182 Uiso 1 1 calc R . .
C44 C 0.2296(10) 0.9180(5) 0.9376(5) 0.082(2) Uani 1 1 d . . .
P3 P 0.72516(18) 0.36144(13) 0.27749(9) 0.0578(5) Uani 1 1 d . . .
O1 O 0.7635(16) -0.1643(12) 0.3761(9) 0.156(7) Uani 0.50 1 d P . .

loop_
_atom_site_aniso_label
_atom_site_aniso_U_11
_atom_site_aniso_U_22
_atom_site_aniso_U_33
_atom_site_aniso_U_23
_atom_site_aniso_U_13
_atom_site_aniso_U_12
Co1 0.0338(4) 0.0318(4) 0.0212(4) 0.0051(3) 0.0015(3) 0.0024(3)
S1 0.0590(10) 0.0307(7) 0.0263(7) 0.0061(5) 0.0018(6) 0.0038(6)
S2 0.0481(9) 0.0376(7) 0.0218(6) 0.0038(5) -0.0024(6) 0.0083(6)
N1 0.056(3) 0.039(2) 0.027(2) 0.0023(19) 0.006(2) -0.002(2)
N2 0.071(4) 0.033(2) 0.031(2) 0.0076(19) -0.001(2) 0.008(2)
N3 0.030(2) 0.035(2) 0.024(2) 0.0099(17) 0.0030(18) 0.0008(19)
N4 0.037(3) 0.030(2) 0.024(2) 0.0053(17) -0.0004(18) 0.0078(19)
N5 0.039(3) 0.037(2) 0.021(2) 0.0082(17) 0.0012(18) 0.001(2)
N6 0.031(2) 0.035(2) 0.022(2) 0.0077(17) -0.0005(18) 0.0001(19)
N7 0.141(9) 0.114(7) 0.157(9) 0.055(6) 0.071(8) 0.012(6)
P1 0.0865(15) 0.0538(10) 0.0417(9) 0.0053(8) 0.0139(10) 0.0120(10)
P2 0.0603(13) 0.0447(10) 0.1111(17) 0.0116(10) 0.0342(13) -0.0002(9)
F1 0.404(13) 0.133(5) 0.163(6) 0.113(5) 0.204(8) 0.155(7)
F2 0.100(4) 0.062(2) 0.079(3) 0.006(2) 0.008(3) 0.021(2)
F3 0.141(4) 0.069(2) 0.059(2) 0.016(2) 0.038(3) 0.045(3)
F4 0.120(5) 0.086(4) 0.193(7) -0.055(4) -0.017(5) -0.001(4)
F5 0.109(5) 0.168(6) 0.162(6) -0.090(5) -0.051(4) 0.072(5)
F6 0.233(8) 0.105(4) 0.121(4) 0.054(4) 0.096(5) 0.058(5)
F7 0.164(17) 0.091(6) 0.081(10) 0.004(8) 0.051(10) -0.006(8)
F8 0.064(5) 0.046(4) 0.157(10) 0.018(5) 0.039(6) 0.000(4)
F9 0.133(9) 0.109(7) 0.163(9) 0.080(6) 0.004(7) 0.023(7)
F10 0.132(8) 0.102(6) 0.141(8) 0.037(6) -0.014(8) 0.027(7)
F11 0.081(7) 0.072(5) 0.130(9) -0.008(6) 0.028(6) -0.028(5)
F12 0.126(11) 0.091(6) 0.109(9) -0.008(8) 0.071(8) -0.031(7)
F13 0.081(7) 0.082(5) 0.072(5) 0.032(5) -0.032(5) -0.021(5)
F14 0.082(7) 0.151(9) 0.094(6) -0.016(7) 0.029(5) 0.038(7)
F15 0.059(6) 0.104(7) 0.100(9) 0.040(7) -0.047(5) -0.022(5)
F16 0.117(11) 0.090(7) 0.118(10) 0.004(7) 0.084(9) 0.029(8)
F17 0.119(13) 0.089(9) 0.098(10) 0.060(8) -0.047(8) -0.031(7)
F18 0.137(10) 0.060(5) 0.059(7) 0.028(5) -0.027(6) -0.021(4)
F7' 0.115(15) 0.116(11) 0.118(18) -0.025(15) 0.051(16) 0.023(10)
F8' 0.084(10) 0.132(12) 0.141(12) 0.020(10) -0.009(9) 0.014(10)
F9' 0.160(14) 0.096(9) 0.160(13) 0.053(9) 0.019(11) -0.016(11)
F10' 0.140(12) 0.071(7) 0.121(9) 0.015(7) 0.058(9) -0.007(8)
F11' 0.126(10) 0.106(9) 0.101(9) 0.006(7) 0.005(8) 0.011(8)
F12' 0.066(9) 0.083(7) 0.109(11) -0.001(10) 0.048(9) 0.015(7)
F13' 0.031(7) 0.170(16) 0.122(13) 0.055(13) 0.023(8) 0.023(8)
F14' 0.25(3) 0.067(8) 0.025(5) -0.010(5) 0.010(9) 0.003(12)
F15' 0.039(7) 0.131(12) 0.116(11) 0.055(10) 0.020(7) 0.019(7)
F16' 0.106(11) 0.047(5) 0.038(5) 0.014(4) -0.003(7) -0.013(7)
F17' 0.078(11) 0.112(15) 0.061(9) 0.068(11) -0.004(7) -0.027(10)
C1 0.056(4) 0.030(3) 0.021(2) 0.003(2) 0.006(2) 0.002(3)
C2 0.043(4) 0.036(3) 0.038(3) 0.003(2) 0.000(3) 0.002(3)
C3 0.047(4) 0.044(3) 0.031(3) -0.001(2) 0.012(3) -0.003(3)
C4 0.049(4) 0.035(3) 0.026(3) 0.006(2) 0.004(2) -0.001(3)
C5 0.039(3) 0.046(3) 0.036(3) 0.011(2) 0.002(3) 0.002(3)
C6 0.038(3) 0.039(3) 0.028(3) 0.005(2) 0.006(2) -0.003(2)
C7 0.098(6) 0.044(3) 0.036(3) 0.003(3) -0.002(3) -0.018(4)
C8 0.076(5) 0.058(4) 0.042(3) 0.017(3) 0.003(3) 0.007(4)
C9 0.074(5) 0.066(4) 0.034(3) 0.004(3) 0.015(3) 0.010(4)
C10 0.038(3) 0.041(3) 0.022(2) 0.007(2) -0.002(2) 0.009(3)
C11 0.036(3) 0.046(3) 0.031(3) 0.004(2) 0.002(2) 0.004(3)
C12 0.045(4) 0.039(3) 0.042(3) 0.008(2) 0.004(3) -0.005(3)
C13 0.048(4) 0.035(3) 0.024(2) 0.008(2) -0.005(2) 0.004(3)
C14 0.049(4) 0.045(3) 0.019(2) 0.002(2) 0.001(2) 0.006(3)
C15 0.040(3) 0.039(3) 0.024(2) 0.009(2) -0.003(2) -0.005(2)
C16 0.089(5) 0.040(3) 0.034(3) 0.003(3) 0.009(3) 0.018(3)
C17 0.097(6) 0.036(3) 0.051(4) 0.015(3) 0.006(4) 0.012(3)
C18 0.061(5) 0.060(4) 0.042(3) -0.003(3) -0.008(3) -0.009(3)
C19 0.035(3) 0.056(3) 0.028(3) 0.015(2) 0.008(2) 0.007(3)
C20 0.027(3) 0.073(4) 0.037(3) 0.019(3) 0.005(2) 0.007(3)
C21 0.039(3) 0.066(4) 0.028(3) 0.018(3) -0.007(2) 0.006(3)
C22 0.030(3) 0.042(3) 0.033(3) 0.012(2) 0.002(2) 0.002(2)
C23 0.033(3) 0.043(3) 0.024(2) 0.011(2) 0.004(2) 0.004(2)
C24 0.032(3) 0.030(2) 0.026(2) 0.008(2) 0.003(2) 0.002(2)
C25 0.027(3) 0.031(2) 0.030(3) 0.007(2) 0.004(2) 0.002(2)
C26 0.035(3) 0.042(3) 0.027(3) 0.008(2) 0.005(2) 0.004(2)
C27 0.039(3) 0.044(3) 0.029(3) 0.005(2) 0.010(2) 0.006(3)
C28 0.040(4) 0.074(4) 0.038(3) 0.007(3) 0.016(3) 0.011(3)
C29 0.029(3) 0.046(3) 0.036(3) 0.005(2) 0.005(2) 0.005(3)
C30 0.038(3) 0.042(3) 0.026(3) 0.006(2) 0.000(2) 0.004(3)
C31 0.053(4) 0.040(3) 0.040(3) 0.012(3) 0.009(3) 0.001(3)
C32 0.057(4) 0.049(3) 0.043(3) 0.021(3) 0.018(3) -0.003(3)
C33 0.077(5) 0.061(4) 0.057(4) 0.018(3) 0.036(4) 0.008(4)
C34 0.045(4) 0.051(3) 0.029(3) 0.010(2) 0.009(3) -0.003(3)
C35 0.041(3) 0.046(3) 0.025(3) 0.008(2) 0.008(2) 0.001(3)
C36 0.038(3) 0.039(3) 0.023(2) 0.007(2) -0.001(2) 0.004(2)
C37 0.036(3) 0.032(3) 0.025(2) 0.007(2) 0.002(2) 0.001(2)
C38 0.047(4) 0.042(3) 0.028(3) 0.007(2) 0.008(2) 0.006(3)
C39 0.042(3) 0.042(3) 0.036(3) 0.014(2) 0.001(3) 0.001(3)
C40 0.074(5) 0.037(3) 0.062(4) 0.014(3) 0.017(4) 0.006(3)
C41 0.035(3) 0.044(3) 0.042(3) 0.015(2) 0.003(3) -0.002(3)
C42 0.034(3) 0.039(3) 0.032(3) 0.010(2) 0.006(2) 0.002(2)
C43 0.170(12) 0.081(6) 0.134(9) 0.046(6) 0.076(9) 0.031(7)
C44 0.104(8) 0.060(4) 0.085(6) 0.026(4) 0.030(5) 0.012(5)
P3 0.0514(11) 0.0774(12) 0.0362(9) 0.0209(8) 0.0025(8) -0.0133(9)
O1 0.161(15) 0.198(15) 0.133(11) 0.141(12) -0.043(10) -0.042(12)

loop_
_atom_type_symbol
_atom_type_description
_atom_type_scat_dispersion_real
_atom_type_scat_dispersion_imag
_atom_type_scat_source
C C 0.0033 0.0016 'International Tables Vol C Tables 4.2.6.8 and 6.1.1.4'
H H 0.0000 0.0000 'International Tables Vol C Tables 4.2.6.8 and 6.1.1.4'
N N 0.0061 0.0033 'International Tables Vol C Tables 4.2.6.8 and 6.1.1.4'
F F 0.0171 0.0103 'International Tables Vol C Tables 4.2.6.8 and 6.1.1.4'
P P 0.1023 0.0942 'International Tables Vol C Tables 4.2.6.8 and 6.1.1.4'
S S 0.1246 0.1234 'International Tables Vol C Tables 4.2.6.8 and 6.1.1.4'
Co Co 0.3494 0.9721 'International Tables Vol C Tables 4.2.6.8 and 6.1.1.4'
O O 0.0106 0.0060 'International Tables Vol C Tables 4.2.6.8 and 6.1.1.4'

loop_
_geom_angle_atom_site_label_1
_geom_angle_atom_site_label_2
_geom_angle_atom_site_label_3
_geom_angle
N5 Co1 N4 173.36(16)
N5 Co1 N3 92.65(17)
N4 Co1 N3 82.06(16)
N5 Co1 N6 82.09(17)
N4 Co1 N6 93.90(17)
N3 Co1 N6 90.59(16)
N5 Co1 S2 89.33(13)
N4 Co1 S2 96.24(13)
N3 Co1 S2 175.49(12)
N6 Co1 S2 93.71(12)
N5 Co1 S1 95.90(13)
N4 Co1 S1 88.54(12)
N3 Co1 S1 94.47(13)
N6 Co1 S1 174.65(12)
S2 Co1 S1 81.28(6)
C1 S1 Co1 107.24(17)
C10 S2 Co1 108.10(17)
C8 N1 C4 109.7(4)
C8 N1 C7 110.2(5)
C4 N1 C7 109.8(4)
C8 N1 C9 107.6(5)
C4 N1 C9 111.2(5)
C7 N1 C9 108.3(5)
C16 N2 C17 106.8(5)
C16 N2 C13 112.8(4)
C17 N2 C13 109.8(4)
C16 N2 C18 107.0(5)
C17 N2 C18 111.2(5)
C13 N2 C18 109.3(4)
C24 N3 C19 118.1(4)
C24 N3 Co1 113.7(3)
C19 N3 Co1 128.2(3)
C25 N4 C30 116.3(4)
C25 N4 Co1 115.9(3)
C30 N4 Co1 127.8(3)
C31 N5 C36 116.2(5)
C31 N5 Co1 127.9(4)
C36 N5 Co1 115.7(3)
C42 N6 C37 118.6(4)
C42 N6 Co1 126.9(3)
C37 N6 Co1 114.4(3)
F1 P1 F4 93.0(6)
F1 P1 F5 92.0(6)
F4 P1 F5 174.8(6)
F1 P1 F6 179.0(3)
F4 P1 F6 87.3(5)
F5 P1 F6 87.8(5)
F1 P1 F3 92.0(3)
F4 P1 F3 91.3(3)
F5 P1 F3 90.2(3)
F6 P1 F3 89.0(3)
F1 P1 F2 87.8(3)
F4 P1 F2 90.0(3)
F5 P1 F2 88.5(3)
F6 P1 F2 91.2(3)
F3 P1 F2 178.7(3)
F9' P2 F12' 94.9(13)
F9' P2 F8' 108.9(14)
F12' P2 F8' 97.9(11)
F9' P2 F7' 86.3(18)
F12' P2 F7' 174.5(13)
F8' P2 F7' 86.8(14)
F9' P2 F10 129.9(13)
F12' P2 F10 59.3(9)
F8' P2 F10 116.2(10)
F7' P2 F10 116.0(14)
F9' P2 F11 37.6(9)
F12' P2 F11 78.2(9)
F8' P2 F11 144.0(12)
F7' P2 F11 99.8(15)
F10 P2 F11 92.8(8)
F9' P2 F8 140.1(12)
F12' P2 F8 99.5(9)
F8' P2 F8 32.4(9)
F7' P2 F8 82.8(14)
F10 P2 F8 89.0(7)
F11 P2 F8 175.8(7)
F9' P2 F9 53.0(10)
F12' P2 F9 116.9(10)
F8' P2 F9 59.0(10)
F7' P2 F9 68.0(12)
F10 P2 F9 174.2(7)
F11 P2 F9 90.5(7)
F8 P2 F9 87.4(7)
F9' P2 F7 94.7(12)
F12' P2 F7 149.6(11)
F8' P2 F7 106.0(12)
F7' P2 F7 24.9(14)
F10 P2 F7 92.9(9)
F11 P2 F7 92.5(9)
F8 P2 F7 91.2(9)
F9 P2 F7 91.7(8)
F9' P2 F12 87.4(11)
F12' P2 F12 30.6(8)
F8' P2 F12 72.4(10)
F7' P2 F12 154.9(12)
F10 P2 F12 86.4(8)
F11 P2 F12 89.7(6)
F8 P2 F12 86.6(6)
F9 P2 F12 88.9(8)
F7 P2 F12 177.7(9)
F9' P2 F10' 165.6(12)
F12' P2 F10' 89.3(10)
F8' P2 F10' 84.1(11)
F7' P2 F10' 88.3(16)
F10 P2 F10' 42.7(7)
F11 P2 F10' 131.1(10)
F8 P2 F10' 51.9(8)
F9 P2 F10' 135.9(10)
F7 P2 F10' 75.1(9)
F12 P2 F10' 103.0(7)
F9' P2 F11' 85.6(11)
F12' P2 F11' 88.9(9)
F8' P2 F11' 163.2(12)
F7' P2 F11' 85.8(11)
F10 P2 F11' 54.8(7)
F11 P2 F11' 52.4(7)
F8 P2 F11' 131.4(9)
F9 P2 F11' 130.7(7)
F7 P2 F11' 63.2(9)
F12 P2 F11' 117.9(8)
F10' P2 F11' 80.7(10)
P3 F13' F17' 56.4(7)
P3 F14' F17' 53.8(7)
P3 F17' F13' 53.7(8)
P3 F17' F14' 56.7(8)
F13' F17' F14' 83.7(12)
C6 C1 C2 118.6(5)
C6 C1 S1 123.1(4)
C2 C1 S1 118.3(4)
C3 C2 C1 120.0(5)
C3 C2 H2A 120.0
C1 C2 H2A 120.0
C4 C3 C2 119.4(5)
C4 C3 H3A 120.3
C2 C3 H3A 120.3
C3 C4 C5 121.4(5)
C3 C4 N1 120.9(5)
C5 C4 N1 117.6(5)
C4 C5 C6 119.0(5)
C4 C5 H5A 120.5
C6 C5 H5A 120.5
C1 C6 C5 121.5(5)
C1 C6 H6A 119.3
C5 C6 H6A 119.3
N1 C7 H7A 109.5
N1 C7 H7B 109.5
H7A C7 H7B 109.5
N1 C7 H7C 109.5
H7A C7 H7C 109.5
H7B C7 H7C 109.5
N1 C8 H8A 109.5
N1 C8 H8B 109.5
H8A C8 H8B 109.5
N1 C8 H8C 109.5
H8A C8 H8C 109.5
H8B C8 H8C 109.5
N1 C9 H9A 109.5
N1 C9 H9B 109.5
H9A C9 H9B 109.5
N1 C9 H9C 109.5
H9A C9 H9C 109.5
H9B C9 H9C 109.5
C11 C10 C15 117.4(5)
C11 C10 S2 122.4(4)
C15 C10 S2 120.1(4)
C10 C11 C12 122.6(5)
C10 C11 H11A 118.7
C12 C11 H11A 118.7
C13 C12 C11 118.7(5)
C13 C12 H12A 120.6
C11 C12 H12A 120.6
C14 C13 C12 120.2(5)
C14 C13 N2 121.3(5)
C12 C13 N2 118.4(5)
C13 C14 C15 119.9(5)
C13 C14 H14A 120.0
C15 C14 H14A 120.0
C14 C15 C10 121.2(5)
C14 C15 H15A 119.4
C10 C15 H15A 119.4
N2 C16 H16A 109.5
N2 C16 H16B 109.5
H16A C16 H16B 109.5
N2 C16 H16C 109.5
H16A C16 H16C 109.5
H16B C16 H16C 109.5
N2 C17 H17A 109.5
N2 C17 H17B 109.5
H17A C17 H17B 109.5
N2 C17 H17C 109.5
H17A C17 H17C 109.5
H17B C17 H17C 109.5
N2 C18 H18A 109.5
N2 C18 H18B 109.5
H18A C18 H18B 109.5
N2 C18 H18C 109.5
H18A C18 H18C 109.5
H18B C18 H18C 109.5
N3 C19 C20 122.6(5)
N3 C19 H19A 118.7
C20 C19 H19A 118.7
C19 C20 C22 120.1(5)
C19 C20 H20A 120.0
C22 C20 H20A 120.0
C22 C21 H21A 109.5
C22 C21 H21B 109.5
H21A C21 H21B 109.5
C22 C21 H21C 109.5
H21A C21 H21C 109.5
H21B C21 H21C 109.5
C23 C22 C20 117.1(5)
C23 C22 C21 121.6(5)
C20 C22 C21 121.3(5)
C22 C23 C24 119.9(4)
C22 C23 H23A 120.1
C24 C23 H23A 120.1
N3 C24 C23 122.2(5)
N3 C24 C25 115.1(4)
C23 C24 C25 122.8(4)
N4 C25 C26 123.7(5)
N4 C25 C24 113.3(4)
C26 C25 C24 123.0(4)
C27 C26 C25 120.1(5)
C27 C26 H26A 120.0
C25 C26 H26A 120.0
C26 C27 C29 116.9(5)
C26 C27 C28 121.2(5)
C29 C27 C28 121.8(5)
C27 C28 H28A 109.5
C27 C28 H28B 109.5
H28A C28 H28B 109.5
C27 C28 H28C 109.5
H28A C28 H28C 109.5
H28B C28 H28C 109.5
C30 C29 C27 119.8(5)
C30 C29 H29A 120.1
C27 C29 H29A 120.1
N4 C30 C29 123.2(5)
N4 C30 H30A 118.4
C29 C30 H30A 118.4
N5 C31 C32 123.0(5)
N5 C31 H31A 118.5
C32 C31 H31A 118.5
C34 C32 C31 120.9(5)
C34 C32 H32A 119.5
C31 C32 H32A 119.5
C34 C33 H33A 109.5
C34 C33 H33B 109.5
H33A C33 H33B 109.5
C34 C33 H33C 109.5
H33A C33 H33C 109.5
H33B C33 H33C 109.5
C32 C34 C35 116.6(5)
C32 C34 C33 121.2(5)
C35 C34 C33 122.1(5)
C34 C35 C36 120.4(5)
C34 C35 H35A 119.8
C36 C35 H35A 119.8
N5 C36 C35 122.8(5)
N5 C36 C37 113.9(4)
C35 C36 C37 123.3(5)
N6 C37 C38 121.8(5)
N6 C37 C36 113.6(4)
C38 C37 C36 124.5(5)
C37 C38 C39 120.4(5)
C37 C38 H38A 119.8
C39 C38 H38A 119.8
C41 C39 C38 116.4(5)
C41 C39 C40 122.7(5)
C38 C39 C40 120.9(5)
C39 C40 H40A 109.5
C39 C40 H40B 109.5
H40A C40 H40B 109.5
C39 C40 H40C 109.5
H40A C40 H40C 109.5
H40B C40 H40C 109.5
C42 C41 C39 120.2(5)
C42 C41 H41A 119.9
C39 C41 H41A 119.9
N6 C42 C41 122.4(5)
N6 C42 H42A 118.8
C41 C42 H42A 118.8
C44 C43 H43A 109.5
C44 C43 H43B 109.5
H43A C43 H43B 109.5
C44 C43 H43C 109.5
H43A C43 H43C 109.5
H43B C43 H43C 109.5
N7 C44 C43 178.2(12)
F13' P3 F16 125.5(10)
F13' P3 F17' 69.9(11)
F16 P3 F17' 101.3(9)
F13' P3 F18 100.8(9)
F16 P3 F18 93.9(7)
F17' P3 F18 164.8(10)
F13' P3 F14' 99.1(13)
F16 P3 F14' 129.0(11)
F17' P3 F14' 69.4(11)
F18 P3 F14' 101.3(8)
F13' P3 F15 134.6(10)
F16 P3 F15 99.3(8)
F17' P3 F15 96.3(10)
F18 P3 F15 81.7(6)
F14' P3 F15 37.6(8)
F13' P3 F13 37.9(7)
F16 P3 F13 90.5(7)
F17' P3 F13 88.9(9)
F18 P3 F13 90.4(6)
F14' P3 F13 137.1(11)
F15 P3 F13 167.8(6)
F13' P3 F16' 89.7(9)
F16 P3 F16' 37.4(6)
F17' P3 F16' 100.8(9)
F18 P3 F16' 90.9(6)
F14' P3 F16' 163.2(9)
F15 P3 F16' 135.7(8)
F13 P3 F16' 53.2(6)
F13' P3 F14 49.6(8)
F16 P3 F14 168.7(7)
F17' P3 F14 86.5(9)
F18 P3 F14 78.4(7)
F14' P3 F14 61.2(9)
F15 P3 F14 87.8(6)
F13 P3 F14 81.5(5)
F16' P3 F14 133.5(7)
F13' P3 F17 89.2(9)
F16 P3 F17 75.4(7)
F17' P3 F17 26.5(9)
F18 P3 F17 168.4(8)
F14' P3 F17 82.8(8)
F15 P3 F17 95.6(7)
F13 P3 F17 94.0(7)
F16' P3 F17 83.2(7)
F14 P3 F17 112.9(7)
F13' P3 F18' 99.4(9)
F16 P3 F18' 86.7(8)
F17' P3 F18' 169.1(10)
F18 P3 F18' 9.9(10)
F14' P3 F18' 111.2(9)
F15 P3 F18' 89.6(8)
F13 P3 F18' 83.6(8)
F16' P3 F18' 81.0(8)
F14 P3 F18' 84.5(7)
F17 P3 F18' 161.9(8)
F13' P3 F15' 166.7(9)
F16 P3 F15' 43.9(6)
F17' P3 F15' 102.3(9)
F18 P3 F15' 89.0(8)
F14' P3 F15' 87.6(10)
F15 P3 F15' 55.4(7)
F13 P3 F15' 134.2(7)
F16' P3 F15' 81.0(8)
F14 P3 F15' 142.6(7)
F17 P3 F15' 80.2(8)
F18' P3 F15' 88.7(8)

loop_
_geom_bond_atom_site_label_1
_geom_bond_atom_site_label_2
_geom_bond_distance
Co1 N5 1.933(4)
Co1 N4 1.942(4)
Co1 N3 1.974(4)
Co1 N6 1.982(4)
Co1 S2 2.2805(16)
Co1 S1 2.3006(15)
S1 C1 1.781(5)
S2 C10 1.765(5)
N1 C8 1.495(8)
N1 C4 1.506(6)
N1 C7 1.506(8)
N1 C9 1.512(8)
N2 C16 1.501(7)
N2 C17 1.510(7)
N2 C13 1.514(6)
N2 C18 1.521(9)
N3 C24 1.338(6)
N3 C19 1.346(7)
N4 C25 1.335(6)
N4 C30 1.351(7)
N5 C31 1.348(7)
N5 C36 1.355(6)
N6 C42 1.334(6)
N6 C37 1.350(6)
N7 C44 1.119(11)
P1 F1 1.526(5)
P1 F4 1.541(7)
P1 F5 1.549(7)
P1 F6 1.572(6)
P1 F3 1.593(4)
P1 F2 1.608(4)
P2 F9' 1.461(19)
P2 F12' 1.472(15)
P2 F8' 1.48(2)
P2 F7' 1.52(3)
P2 F10 1.525(11)
P2 F11 1.580(10)
P2 F8 1.593(11)
P2 F9 1.606(9)
P2 F7 1.634(19)
P2 F12 1.643(12)
P2 F10' 1.656(15)
P2 F11' 1.729(15)
F13 P3 1.635(8)
F14 P3 1.688(8)
F15 P3 1.550(8)
F16 P3 1.462(7)
F17 P3 1.722(14)
F18 P3 1.499(13)
F13' P3 1.429(11)
F13' F17' 1.66(2)
F14' P3 1.529(12)
F14' F17' 1.71(3)
F15' P3 1.742(11)
F16' P3 1.667(10)
F17' P3 1.476(15)
F18' P3 1.72(2)
C1 C6 1.364(8)
C1 C2 1.428(8)
C2 C3 1.389(7)
C2 H2A 0.9500
C3 C4 1.376(8)
C3 H3A 0.9500
C4 C5 1.381(7)
C5 C6 1.397(7)
C5 H5A 0.9500
C6 H6A 0.9500
C7 H7A 0.9800
C7 H7B 0.9800
C7 H7C 0.9800
C8 H8A 0.9800
C8 H8B 0.9800
C8 H8C 0.9800
C9 H9A 0.9800
C9 H9B 0.9800
C9 H9C 0.9800
C10 C11 1.383(8)
C10 C15 1.394(7)
C11 C12 1.386(7)
C11 H11A 0.9500
C12 C13 1.384(8)
C12 H12A 0.9500
C13 C14 1.384(8)
C14 C15 1.385(7)
C14 H14A 0.9500
C15 H15A 0.9500
C16 H16A 0.9800
C16 H16B 0.9800
C16 H16C 0.9800
C17 H17A 0.9800
C17 H17B 0.9800
C17 H17C 0.9800
C18 H18A 0.9800
C18 H18B 0.9800
C18 H18C 0.9800
C19 C20 1.385(7)
C19 H19A 0.9500
C20 C22 1.395(7)
C20 H20A 0.9500
C21 C22 1.509(7)
C21 H21A 0.9800
C21 H21B 0.9800
C21 H21C 0.9800
C22 C23 1.386(7)
C23 C24 1.406(7)
C23 H23A 0.9500
C24 C25 1.476(7)
C25 C26 1.386(7)
C26 C27 1.377(7)
C26 H26A 0.9500
C27 C29 1.393(7)
C27 C28 1.503(7)
C28 H28A 0.9800
C28 H28B 0.9800
C28 H28C 0.9800
C29 C30 1.384(7)
C29 H29A 0.9500
C30 H30A 0.9500
C31 C32 1.385(8)
C31 H31A 0.9500
C32 C34 1.372(8)
C32 H32A 0.9500
C33 C34 1.489(8)
C33 H33A 0.9800
C33 H33B 0.9800
C33 H33C 0.9800
C34 C35 1.381(8)
C35 C36 1.390(7)
C35 H35A 0.9500
C36 C37 1.480(7)
C37 C38 1.377(7)
C38 C39 1.405(8)
C38 H38A 0.9500
C39 C41 1.395(7)
C39 C40 1.501(7)
C40 H40A 0.9800
C40 H40B 0.9800
C40 H40C 0.9800
C41 C42 1.381(7)
C41 H41A 0.9500
C42 H42A 0.9500
C43 C44 1.470(13)
C43 H43A 0.9800
C43 H43B 0.9800
C43 H43C 0.9800

loop_
_geom_hbond_atom_site_label_D
_geom_hbond_atom_site_label_H
_geom_hbond_atom_site_label_A
_geom_hbond_distance_DH
_geom_hbond_distance_HA
_geom_hbond_distance_DA
_geom_hbond_angle_DHA
_geom_hbond_site_symmetry_A
C7 H7A F1 0.98 2.51 3.340(9) 142.7 1_444
C9 H9B F5 0.98 2.36 3.184(8) 140.9 1_444
C16 H16B F11 0.98 2.39 3.345(11) 164.9 2_767
C18 H18C F7 0.98 2.29 3.25(2) 164.4 2_767
C16 H16C S2 0.98 2.84 3.755(6) 156.1 2_767
C32 H32A F1 0.95 2.54 3.137(7) 121.3 2_767
C32 H32A F3 0.95 2.54 3.333(7) 141.2 2_767
C17 H17B N7 0.98 2.42 3.367(12) 161.8 1_655
C19 H19A N5 0.95 2.53 3.026(6) 113.0 .
C30 H30A S2 0.95 2.66 3.249(5) 120.8 .
C31 H31A S1 0.95 2.65 3.241(6) 121.1 .
C23 H23A F16 0.95 2.50 3.348(12) 148.2 .
C8 H8A F18 0.98 2.53 3.434(17) 153.8 .
C28 H28A F13 0.98 2.32 3.244(10) 156.9 .
C42 H42A N4 0.95 2.54 3.053(6) 113.7 .
C28 H28B F8 0.98 2.50 3.459(11) 165.7 2_756
C43 H43B F2 0.98 2.33 3.223(11) 150.9 2_777
C43 H43A F6 0.98 2.53 3.432(14) 153.0 1_455
